data_7124721
loop_
_publ_author_name
'Krick, Marcel'
'Holstein, Julian'
'W\"urtele, Christian'
'Clever, Guido H.'

_publ_section_title
;
 Endohedral dynamics of push-pull rotor-functionalized cages.
;
_journal_issue 68
_journal_name_full 'Chemical communications (Cambridge, England)'
_journal_page_first 10411
_journal_page_last 10414
_journal_paper_doi 10.1039/c6cc04155h
_journal_volume 52
_journal_year 2016
_chemical_formula_moiety 'C38 H32 N4 O2'
_chemical_formula_sum 'C38 H32 N4 O2'
_chemical_formula_weight 576.67
_space_group_crystal_system monoclinic
_space_group_IT_number 14
_space_group_name_Hall '-P 2yn'
_space_group_name_H-M_alt 'P 1 21/n 1'
_atom_sites_solution_hydrogens geom
_audit_creation_method SHELXL-2014/7
_audit_update_record
;
2016-05-09 deposited with the CCDC.
2016-07-26 downloaded from the CCDC.
;
_cell_angle_alpha 90
_cell_angle_beta 103.233(2)
_cell_angle_gamma 90
_cell_formula_units_Z 4
_cell_length_a 11.4777(5)
_cell_length_b 15.9325(7)
_cell_length_c 17.0968(8)
_cell_measurement_reflns_used 9795
_cell_measurement_temperature 100(2)
_cell_measurement_theta_max 40.25
_cell_measurement_theta_min 2.98
_cell_volume 3043.4(2)
_computing_cell_refinement 'SAINT V8.34A (Bruker AXS Inc., 2013)'
_computing_data_collection 'Bruker Instrument Service v4.2.3'
_computing_data_reduction 'SAINT V8.34A (Bruker AXS Inc., 2013)'
_computing_structure_refinement 'SHELXL-2014/7 (Sheldrick, 2014)'
_computing_structure_solution 'SHELXT-2014 (Sheldrick, 2014)'
_diffrn_ambient_temperature 100(2)
_diffrn_measured_fraction_theta_full 0.995
_diffrn_measured_fraction_theta_max 0.997
_diffrn_measurement_device_type 'Bruker D8 Venture CMOS with Photon 100'
_diffrn_measurement_method 'omega and phi scans'
_diffrn_radiation_monochromator 'multilayer optics'
_diffrn_radiation_type MoK\a
_diffrn_radiation_wavelength 0.71073
_diffrn_reflns_av_R_equivalents 0.0375
_diffrn_reflns_av_unetI/netI 0.0176
_diffrn_reflns_Laue_measured_fraction_full 0.995
_diffrn_reflns_Laue_measured_fraction_max 0.997
_diffrn_reflns_limit_h_max 17
_diffrn_reflns_limit_h_min -17
_diffrn_reflns_limit_k_max 24
_diffrn_reflns_limit_k_min -23
_diffrn_reflns_limit_l_max 23
_diffrn_reflns_limit_l_min -26
_diffrn_reflns_number 114976
_diffrn_reflns_point_group_measured_fraction_full 0.995
_diffrn_reflns_point_group_measured_fraction_max 0.997
_diffrn_reflns_theta_full 25.242
_diffrn_reflns_theta_max 33.141
_diffrn_reflns_theta_min 2.331
_diffrn_source_type 'INCOATEC microfocus sealed tube'
_exptl_absorpt_coefficient_mu 0.079
_exptl_absorpt_correction_T_max 0.7485
_exptl_absorpt_correction_T_min 0.6842
_exptl_absorpt_correction_type multi-scan
_exptl_absorpt_process_details 'SADABS V2014/4 (Bruker AXS Inc.)'
_exptl_crystal_colour block
_exptl_crystal_density_diffrn 1.259
_exptl_crystal_description red
_exptl_crystal_F_000 1216
_exptl_crystal_recrystallization_method 'Re-crystallisation from solvent'
_exptl_crystal_size_max 0.844
_exptl_crystal_size_mid 0.744
_exptl_crystal_size_min 0.642
_refine_diff_density_max 0.829
_refine_diff_density_min -0.284
_refine_diff_density_rms 0.050
_refine_ls_extinction_method none
_refine_ls_goodness_of_fit_ref 1.116
_refine_ls_hydrogen_treatment constr
_refine_ls_matrix_type full
_refine_ls_number_parameters 399
_refine_ls_number_reflns 11572
_refine_ls_number_restraints 0
_refine_ls_restrained_S_all 1.116
_refine_ls_R_factor_all 0.0473
_refine_ls_R_factor_gt 0.0411
_refine_ls_shift/su_max 0.001
_refine_ls_shift/su_mean 0.000
_refine_ls_structure_factor_coef Fsqd
_refine_ls_weighting_details 'w=1/[\s^2^(Fo^2^)+(0.0675P)^2^+0.6440P] where P=(Fo^2^+2Fc^2^)/3'
_refine_ls_weighting_scheme calc
_refine_ls_wR_factor_gt 0.1192
_refine_ls_wR_factor_ref 0.1246
_reflns_Friedel_coverage 0.000
_reflns_number_gt 10158
_reflns_number_total 11572
_reflns_threshold_expression 'I > 2\s(I)'
_cod_data_source_file c6cc04155h2.cif
_cod_data_source_block mkf11se
_cod_original_sg_symbol_H-M 'P 21/n'
_cod_database_code 7124721
_shelx_shelxl_version_number 2014/7
_shelx_space_group_comment
;
The symmetry employed for this shelxl refinement is uniquely defined
by the following loop, which should always be used as a source of
symmetry information in preference to the above space-group names.
They are only intended as comments.
;
_shelx_estimated_absorpt_t_min 0.936
_shelx_estimated_absorpt_t_max 0.951
_solvent_exptl_crystal_recrystallization_method MeCN

loop_
_space_group_symop_operation_xyz
'x, y, z'
'-x+1/2, y+1/2, -z+1/2'
'-x, -y, -z'
'x-1/2, -y-1/2, z-1/2'

loop_
_atom_site_label
_atom_site_type_symbol
_atom_site_fract_x
_atom_site_fract_y
_atom_site_fract_z
_atom_site_U_iso_or_equiv
_atom_site_adp_type
_atom_site_occupancy
_atom_site_site_symmetry_order
_atom_site_calc_flag
_atom_site_refinement_flags_posn
_atom_site_refinement_flags_adp
C1 C 1.00186(7) 0.33740(5) -0.00858(5) 0.01803(13) Uani 1 1 d . .
C2 C 0.99254(7) 0.33342(6) -0.09111(5) 0.02177(15) Uani 1 1 d . .
H2 H 0.9245 0.3558 -0.1275 0.026 Uiso 1 1 calc R U
C3 C 1.08416(8) 0.29619(6) -0.11925(6) 0.02568(17) Uani 1 1 d . .
H3 H 1.0800 0.2923 -0.1753 0.031 Uiso 1 1 calc R U
C4 C 1.18158(9) 0.26492(6) -0.06413(7) 0.03024(19) Uani 1 1 d . .
H4 H 1.2445 0.2403 -0.0840 0.036 Uiso 1 1 calc R U
N5 N 1.19294(8) 0.26707(7) 0.01543(6) 0.0351(2) Uani 1 1 d . .
C6 C 1.10378(8) 0.30276(7) 0.04223(6) 0.02815(18) Uani 1 1 d . .
H6 H 1.1100 0.3047 0.0986 0.034 Uiso 1 1 calc R U
C8 C 0.82864(7) 0.40759(5) 0.04649(5) 0.01723(13) Uani 1 1 d . .
C7 C 0.90965(7) 0.37582(5) 0.02283(5) 0.01891(14) Uani 1 1 d . .
C9 C 0.72981(6) 0.44618(5) 0.07059(4) 0.01475(12) Uani 1 1 d . .
C10 C 0.69466(7) 0.52824(5) 0.04484(5) 0.01637(13) Uani 1 1 d . .
H10 H 0.7362 0.5571 0.0109 0.020 Uiso 1 1 calc R U
C11 C 0.60091(7) 0.56724(4) 0.06813(4) 0.01501(12) Uani 1 1 d . .
H11 H 0.5791 0.6229 0.0508 0.018 Uiso 1 1 calc R U
C12 C 0.53728(6) 0.52480(4) 0.11754(4) 0.01215(11) Uani 1 1 d . .
N15 N 0.45069(6) 0.56588(4) 0.14778(4) 0.01330(11) Uani 1 1 d . .
C14 C 0.66369(6) 0.40249(4) 0.11600(4) 0.01386(12) Uani 1 1 d . .
H14 H 0.6859 0.3468 0.1328 0.017 Uiso 1 1 calc R U
C13 C 0.56458(6) 0.43966(4) 0.13727(4) 0.01214(11) Uani 1 1 d . .
C16 C 0.42102(6) 0.53399(4) 0.21589(4) 0.01332(12) Uani 1 1 d . .
C18 C 0.48796(6) 0.39492(4) 0.18096(4) 0.01221(11) Uani 1 1 d . .
C19 C 0.36814(7) 0.58535(5) 0.26518(5) 0.01783(13) Uani 1 1 d . .
H19 H 0.3441 0.6408 0.2485 0.021 Uiso 1 1 calc R U
C20 C 0.35103(7) 0.55590(5) 0.33740(5) 0.01963(14) Uani 1 1 d . .
H20 H 0.3161 0.5915 0.3703 0.024 Uiso 1 1 calc R U
C21 C 0.38466(7) 0.47362(5) 0.36327(5) 0.01644(13) Uani 1 1 d . .
C22 C 0.42960(6) 0.42095(4) 0.31236(4) 0.01478(12) Uani 1 1 d . .
H22 H 0.4501 0.3648 0.3285 0.018 Uiso 1 1 calc R U
C23 C 0.37067(7) 0.44553(5) 0.43991(5) 0.01865(14) Uani 1 1 d . .
C24 C 0.35447(7) 0.42502(5) 0.50443(5) 0.01919(14) Uani 1 1 d . .
C25 C 0.32775(7) 0.40425(5) 0.57951(5) 0.01685(13) Uani 1 1 d . .
C26 C 0.30777(7) 0.46680(5) 0.63204(5) 0.01990(14) Uani 1 1 d . .
H26 H 0.3151 0.5244 0.6196 0.024 Uiso 1 1 calc R U
C27 C 0.27706(8) 0.44319(7) 0.70266(5) 0.02592(17) Uani 1 1 d . .
H27 H 0.2625 0.4843 0.7395 0.031 Uiso 1 1 calc R U
C28 C 0.26796(8) 0.35826(7) 0.71857(5) 0.02942(19) Uani 1 1 d . .
H28 H 0.2472 0.3427 0.7673 0.035 Uiso 1 1 calc R U
N29 N 0.28661(8) 0.29734(6) 0.66950(5) 0.02986(17) Uani 1 1 d . .
C30 C 0.31608(8) 0.32059(6) 0.60157(5) 0.02332(15) Uani 1 1 d . .
H30 H 0.3300 0.2778 0.5661 0.028 Uiso 1 1 calc R U
C31 C 0.40199(6) 0.64755(4) 0.11502(4) 0.01490(12) Uani 1 1 d . .
H31A H 0.3178 0.6512 0.1199 0.018 Uiso 1 1 calc R U
H31B H 0.4012 0.6486 0.0570 0.018 Uiso 1 1 calc R U
C32 C 0.46793(7) 0.72566(4) 0.15387(5) 0.01635(13) Uani 1 1 d . .
H32A H 0.5481 0.7287 0.1417 0.020 Uiso 1 1 calc R U
H32B H 0.4784 0.7229 0.2129 0.020 Uiso 1 1 calc R U
C33 C 0.39503(7) 0.80329(5) 0.12089(5) 0.01858(13) Uani 1 1 d . .
H33A H 0.3131 0.7968 0.1295 0.022 Uiso 1 1 calc R U
H33B H 0.3885 0.8061 0.0622 0.022 Uiso 1 1 calc R U
C34 C 0.44664(8) 0.88628(5) 0.15836(5) 0.02089(14) Uani 1 1 d . .
H34A H 0.5311 0.8905 0.1542 0.025 Uiso 1 1 calc R U
H34B H 0.4020 0.9330 0.1269 0.025 Uiso 1 1 calc R U
C35 C 0.44170(10) 0.89669(6) 0.24605(5) 0.02628(17) Uani 1 1 d . .
H35A H 0.3600 0.8829 0.2519 0.032 Uiso 1 1 calc R U
H35B H 0.4978 0.8563 0.2791 0.032 Uiso 1 1 calc R U
C36 C 0.47356(10) 0.98496(6) 0.27778(6) 0.0316(2) Uani 1 1 d . .
H36A H 0.5557 0.9982 0.2744 0.047 Uiso 1 1 calc R U
H36B H 0.4673 0.9883 0.3339 0.047 Uiso 1 1 calc R U
H36C H 0.4183 1.0253 0.2455 0.047 Uiso 1 1 calc R U
C37 C 0.45442(6) 0.31216(4) 0.16978(4) 0.01361(12) Uani 1 1 d . .
C38 C 0.37033(7) 0.27702(5) 0.21108(5) 0.01682(13) Uani 1 1 d . .
N39 N 0.30010(7) 0.24782(5) 0.24159(5) 0.02511(15) Uani 1 1 d . .
C40 C 0.48360(6) 0.25343(4) 0.10901(4) 0.01349(12) Uani 1 1 d . .
O41 O 0.50765(6) 0.27232(4) 0.04617(3) 0.01841(11) Uani 1 1 d . .
O42 O 0.47699(5) 0.17410(3) 0.13405(3) 0.01702(11) Uani 1 1 d . .
C43 C 0.49899(7) 0.10868(4) 0.08024(5) 0.01698(13) Uani 1 1 d . .
H43A H 0.5248 0.0569 0.1115 0.020 Uiso 1 1 calc R U
H43B H 0.5647 0.1264 0.0552 0.020 Uiso 1 1 calc R U
C44 C 0.38930(8) 0.09012(6) 0.01549(6) 0.02444(16) Uani 1 1 d . .
H44A H 0.3695 0.1391 -0.0197 0.037 Uiso 1 1 calc R U
H44B H 0.3221 0.0774 0.0401 0.037 Uiso 1 1 calc R U
H44C H 0.4048 0.0418 -0.0161 0.037 Uiso 1 1 calc R U
C17 C 0.44531(6) 0.44904(4) 0.23778(4) 0.01274(11) Uani 1 1 d . .

loop_
_atom_site_aniso_label
_atom_site_aniso_U_11
_atom_site_aniso_U_22
_atom_site_aniso_U_33
_atom_site_aniso_U_23
_atom_site_aniso_U_13
_atom_site_aniso_U_12
C1 0.0160(3) 0.0178(3) 0.0228(3) -0.0006(3) 0.0094(2) 0.0010(2)
C2 0.0192(3) 0.0256(4) 0.0226(4) -0.0006(3) 0.0091(3) 0.0006(3)
C3 0.0251(4) 0.0286(4) 0.0278(4) -0.0053(3) 0.0154(3) -0.0011(3)
C4 0.0268(4) 0.0293(4) 0.0404(5) -0.0006(4) 0.0196(4) 0.0078(3)
N5 0.0266(4) 0.0434(5) 0.0382(5) 0.0062(4) 0.0131(3) 0.0167(4)
C6 0.0227(4) 0.0369(5) 0.0264(4) 0.0033(4) 0.0089(3) 0.0105(3)
C8 0.0155(3) 0.0184(3) 0.0192(3) -0.0021(3) 0.0070(2) -0.0013(2)
C7 0.0165(3) 0.0199(3) 0.0221(3) -0.0006(3) 0.0081(3) 0.0004(2)
C9 0.0138(3) 0.0150(3) 0.0168(3) -0.0027(2) 0.0063(2) -0.0005(2)
C10 0.0185(3) 0.0153(3) 0.0174(3) -0.0003(2) 0.0084(2) -0.0015(2)
C11 0.0183(3) 0.0123(3) 0.0159(3) 0.0008(2) 0.0071(2) -0.0002(2)
C12 0.0135(3) 0.0103(2) 0.0131(3) -0.0010(2) 0.0042(2) 0.0002(2)
N15 0.0153(2) 0.0106(2) 0.0153(3) 0.00085(19) 0.0062(2) 0.00249(18)
C14 0.0139(3) 0.0125(3) 0.0162(3) -0.0014(2) 0.0054(2) 0.0005(2)
C13 0.0133(3) 0.0102(2) 0.0139(3) -0.0010(2) 0.0052(2) -0.0001(2)
C16 0.0140(3) 0.0115(3) 0.0157(3) -0.0009(2) 0.0061(2) 0.0006(2)
C18 0.0133(3) 0.0102(2) 0.0141(3) -0.0001(2) 0.0050(2) 0.0004(2)
C19 0.0206(3) 0.0141(3) 0.0219(3) -0.0012(2) 0.0113(3) 0.0033(2)
C20 0.0233(3) 0.0175(3) 0.0223(3) -0.0026(3) 0.0138(3) 0.0011(3)
C21 0.0183(3) 0.0167(3) 0.0167(3) -0.0026(2) 0.0087(2) -0.0023(2)
C22 0.0165(3) 0.0134(3) 0.0158(3) -0.0010(2) 0.0066(2) -0.0012(2)
C23 0.0201(3) 0.0196(3) 0.0182(3) -0.0030(3) 0.0085(3) -0.0031(2)
C24 0.0197(3) 0.0214(3) 0.0181(3) -0.0016(3) 0.0075(3) -0.0028(3)
C25 0.0155(3) 0.0205(3) 0.0151(3) -0.0004(2) 0.0048(2) -0.0024(2)
C26 0.0182(3) 0.0240(3) 0.0171(3) -0.0046(3) 0.0033(2) -0.0041(3)
C27 0.0201(3) 0.0423(5) 0.0153(3) -0.0078(3) 0.0039(3) -0.0051(3)
C28 0.0239(4) 0.0478(6) 0.0162(3) 0.0058(4) 0.0038(3) -0.0073(4)
N29 0.0298(4) 0.0333(4) 0.0256(4) 0.0103(3) 0.0047(3) -0.0048(3)
C30 0.0256(4) 0.0212(3) 0.0237(4) 0.0028(3) 0.0068(3) -0.0008(3)
C31 0.0157(3) 0.0116(3) 0.0169(3) 0.0007(2) 0.0028(2) 0.0026(2)
C32 0.0182(3) 0.0116(3) 0.0192(3) -0.0002(2) 0.0042(2) 0.0014(2)
C33 0.0255(3) 0.0126(3) 0.0174(3) 0.0009(2) 0.0045(3) 0.0032(2)
C34 0.0302(4) 0.0127(3) 0.0216(3) 0.0010(3) 0.0098(3) -0.0002(3)
C35 0.0402(5) 0.0183(3) 0.0216(4) -0.0025(3) 0.0097(3) -0.0028(3)
C36 0.0423(5) 0.0208(4) 0.0291(4) -0.0067(3) 0.0029(4) 0.0016(3)
C37 0.0166(3) 0.0104(3) 0.0155(3) -0.0004(2) 0.0070(2) -0.0006(2)
C38 0.0208(3) 0.0129(3) 0.0186(3) -0.0024(2) 0.0081(2) -0.0026(2)
N39 0.0299(4) 0.0201(3) 0.0300(4) -0.0050(3) 0.0166(3) -0.0086(3)
C40 0.0159(3) 0.0095(3) 0.0160(3) -0.0004(2) 0.0056(2) 0.0002(2)
O41 0.0273(3) 0.0135(2) 0.0173(2) -0.00024(19) 0.0110(2) -0.00075(19)
O42 0.0263(3) 0.0085(2) 0.0181(2) -0.00014(18) 0.0089(2) 0.00059(18)
C43 0.0197(3) 0.0102(3) 0.0220(3) -0.0023(2) 0.0067(3) 0.0019(2)
C44 0.0222(4) 0.0217(4) 0.0282(4) -0.0086(3) 0.0033(3) 0.0024(3)
C17 0.0138(3) 0.0108(3) 0.0148(3) -0.0014(2) 0.0059(2) -0.0003(2)

loop_
_atom_type_symbol
_atom_type_description
_atom_type_scat_dispersion_real
_atom_type_scat_dispersion_imag
_atom_type_scat_source
C C 0.0033 0.0016 'International Tables Vol C Tables 4.2.6.8 and 6.1.1.4'
H H 0.0000 0.0000 'International Tables Vol C Tables 4.2.6.8 and 6.1.1.4'
N N 0.0061 0.0033 'International Tables Vol C Tables 4.2.6.8 and 6.1.1.4'
O O 0.0106 0.0060 'International Tables Vol C Tables 4.2.6.8 and 6.1.1.4'

loop_
_geom_angle_atom_site_label_1
_geom_angle_atom_site_label_2
_geom_angle_atom_site_label_3
_geom_angle
C2 C1 C6 118.05(7)
C2 C1 C7 120.57(7)
C6 C1 C7 121.39(8)
C3 C2 C1 118.89(8)
C3 C2 H2 120.6
C1 C2 H2 120.6
C4 C3 C2 118.56(9)
C4 C3 H3 120.7
C2 C3 H3 120.7
N5 C4 C3 124.10(8)
N5 C4 H4 117.9
C3 C4 H4 117.9
C4 N5 C6 117.04(9)
N5 C6 C1 123.36(9)
N5 C6 H6 118.3
C1 C6 H6 118.3
C7 C8 C9 177.22(9)
C8 C7 C1 177.40(9)
C14 C9 C10 119.03(6)
C14 C9 C8 121.04(7)
C10 C9 C8 119.86(7)
C11 C10 C9 120.99(7)
C11 C10 H10 119.5
C9 C10 H10 119.5
C10 C11 C12 120.20(7)
C10 C11 H11 119.9
C12 C11 H11 119.9
N15 C12 C11 120.77(6)
N15 C12 C13 120.16(6)
C11 C12 C13 119.06(6)
C16 N15 C12 118.48(6)
C16 N15 C31 119.93(6)
C12 N15 C31 121.13(6)
C9 C14 C13 120.82(6)
C9 C14 H14 119.6
C13 C14 H14 119.6
C14 C13 C12 119.43(6)
C14 C13 C18 123.01(6)
C12 C13 C18 117.55(6)
N15 C16 C19 120.91(6)
N15 C16 C17 120.17(6)
C19 C16 C17 118.92(6)
C37 C18 C13 125.33(6)
C37 C18 C17 122.11(6)
C13 C18 C17 112.52(6)
C20 C19 C16 120.56(7)
C20 C19 H19 119.7
C16 C19 H19 119.7
C19 C20 C21 120.91(7)
C19 C20 H20 119.5
C21 C20 H20 119.5
C22 C21 C20 118.64(7)
C22 C21 C23 121.40(7)
C20 C21 C23 119.95(7)
C21 C22 C17 121.35(7)
C21 C22 H22 119.3
C17 C22 H22 119.3
C24 C23 C21 176.61(9)
C23 C24 C25 175.94(9)
C26 C25 C30 117.82(7)
C26 C25 C24 120.99(7)
C30 C25 C24 121.15(7)
C27 C26 C25 118.64(8)
C27 C26 H26 120.7
C25 C26 H26 120.7
C26 C27 C28 118.75(8)
C26 C27 H27 120.6
C28 C27 H27 120.6
N29 C28 C27 123.81(8)
N29 C28 H28 118.1
C27 C28 H28 118.1
C28 N29 C30 117.08(9)
N29 C30 C25 123.91(9)
N29 C30 H30 118.0
C25 C30 H30 118.0
N15 C31 C32 116.53(6)
N15 C31 H31A 108.2
C32 C31 H31A 108.2
N15 C31 H31B 108.2
C32 C31 H31B 108.2
H31A C31 H31B 107.3
C31 C32 C33 108.92(6)
C31 C32 H32A 109.9
C33 C32 H32A 109.9
C31 C32 H32B 109.9
C33 C32 H32B 109.9
H32A C32 H32B 108.3
C32 C33 C34 114.76(7)
C32 C33 H33A 108.6
C34 C33 H33A 108.6
C32 C33 H33B 108.6
C34 C33 H33B 108.6
H33A C33 H33B 107.6
C35 C34 C33 114.14(7)
C35 C34 H34A 108.7
C33 C34 H34A 108.7
C35 C34 H34B 108.7
C33 C34 H34B 108.7
H34A C34 H34B 107.6
C36 C35 C34 113.07(8)
C36 C35 H35A 109.0
C34 C35 H35A 109.0
C36 C35 H35B 109.0
C34 C35 H35B 109.0
H35A C35 H35B 107.8
C35 C36 H36A 109.5
C35 C36 H36B 109.5
H36A C36 H36B 109.5
C35 C36 H36C 109.5
H36A C36 H36C 109.5
H36B C36 H36C 109.5
C18 C37 C38 120.32(6)
C18 C37 C40 126.73(6)
C38 C37 C40 112.44(6)
N39 C38 C37 177.46(9)
O41 C40 O42 124.05(6)
O41 C40 C37 126.64(6)
O42 C40 C37 109.29(6)
C40 O42 C43 116.34(6)
O42 C43 C44 111.74(6)
O42 C43 H43A 109.3
C44 C43 H43A 109.3
O42 C43 H43B 109.3
C44 C43 H43B 109.3
H43A C43 H43B 107.9
C43 C44 H44A 109.5
C43 C44 H44B 109.5
H44A C44 H44B 109.5
C43 C44 H44C 109.5
H44A C44 H44C 109.5
H44B C44 H44C 109.5
C22 C17 C16 119.18(6)
C22 C17 C18 123.20(6)
C16 C17 C18 117.61(6)

loop_
_geom_bond_atom_site_label_1
_geom_bond_atom_site_label_2
_geom_bond_distance
C1 C2 1.3918(12)
C1 C6 1.4009(12)
C1 C7 1.4295(10)
C2 C3 1.3860(11)
C2 H2 0.9500
C3 C4 1.3799(15)
C3 H3 0.9500
C4 N5 1.3370(15)
C4 H4 0.9500
N5 C6 1.3398(12)
C6 H6 0.9500
C8 C7 1.2069(10)
C8 C9 1.4313(10)
C9 C14 1.3903(10)
C9 C10 1.4087(10)
C10 C11 1.3778(10)
C10 H10 0.9500
C11 C12 1.4095(10)
C11 H11 0.9500
C12 N15 1.3852(9)
C12 C13 1.4155(9)
N15 C16 1.3826(9)
N15 C31 1.4751(9)
C14 C13 1.4022(9)
C14 H14 0.9500
C13 C18 1.4629(9)
C16 C19 1.4079(10)
C16 C17 1.4148(10)
C18 C37 1.3746(9)
C18 C17 1.4644(9)
C19 C20 1.3763(11)
C19 H19 0.9500
C20 C21 1.4090(11)
C20 H20 0.9500
C21 C22 1.3904(10)
C21 C23 1.4280(11)
C22 C17 1.4015(10)
C22 H22 0.9500
C23 C24 1.2051(11)
C24 C25 1.4254(11)
C25 C26 1.3952(11)
C25 C30 1.4000(12)
C26 C27 1.3849(12)
C26 H26 0.9500
C27 C28 1.3889(16)
C27 H27 0.9500
C28 N29 1.3320(15)
C28 H28 0.9500
N29 C30 1.3342(12)
C30 H30 0.9500
C31 C32 1.5273(10)
C31 H31A 0.9900
C31 H31B 0.9900
C32 C33 1.5271(10)
C32 H32A 0.9900
C32 H32B 0.9900
C33 C34 1.5283(11)
C33 H33A 0.9900
C33 H33B 0.9900
C34 C35 1.5223(12)
C34 H34A 0.9900
C34 H34B 0.9900
C35 C36 1.5215(13)
C35 H35A 0.9900
C35 H35B 0.9900
C36 H36A 0.9800
C36 H36B 0.9800
C36 H36C 0.9800
C37 C38 1.4338(10)
C37 C40 1.4922(10)
C38 N39 1.1536(10)
C40 O41 1.2070(9)
C40 O42 1.3421(8)
O42 C43 1.4502(9)
C43 C44 1.5033(12)
C43 H43A 0.9900
C43 H43B 0.9900
C44 H44A 0.9800
C44 H44B 0.9800
C44 H44C 0.9800

loop_
_geom_torsion_atom_site_label_1
_geom_torsion_atom_site_label_2
_geom_torsion_atom_site_label_3
_geom_torsion_atom_site_label_4
_geom_torsion
C6 C1 C2 C3 -0.45(13)
C7 C1 C2 C3 179.56(8)
C1 C2 C3 C4 -0.39(13)
C2 C3 C4 N5 0.99(16)
C3 C4 N5 C6 -0.65(17)
C4 N5 C6 C1 -0.28(17)
C2 C1 C6 N5 0.82(15)
C7 C1 C6 N5 -179.19(10)
C14 C9 C10 C11 4.04(11)
C8 C9 C10 C11 -179.07(7)
C9 C10 C11 C12 -0.89(11)
C10 C11 C12 N15 173.67(7)
C10 C11 C12 C13 -5.14(11)
C11 C12 N15 C16 -157.63(7)
C13 C12 N15 C16 21.18(10)
C11 C12 N15 C31 14.57(10)
C13 C12 N15 C31 -166.62(6)
C10 C9 C14 C13 -1.08(11)
C8 C9 C14 C13 -177.93(7)
C9 C14 C13 C12 -4.92(10)
C9 C14 C13 C18 176.40(7)
N15 C12 C13 C14 -170.83(6)
C11 C12 C13 C14 8.00(10)
N15 C12 C13 C18 7.92(10)
C11 C12 C13 C18 -173.25(6)
C12 N15 C16 C19 157.65(7)
C31 N15 C16 C19 -14.64(10)
C12 N15 C16 C17 -21.35(10)
C31 N15 C16 C17 166.35(6)
C14 C13 C18 C37 -38.13(11)
C12 C13 C18 C37 143.17(7)
C14 C13 C18 C17 143.94(7)
C12 C13 C18 C17 -34.77(9)
N15 C16 C19 C20 -172.75(7)
C17 C16 C19 C20 6.26(11)
C16 C19 C20 C21 -0.71(13)
C19 C20 C21 C22 -3.49(12)
C19 C20 C21 C23 177.40(8)
C20 C21 C22 C17 2.06(11)
C23 C21 C22 C17 -178.84(7)
C30 C25 C26 C27 -0.30(11)
C24 C25 C26 C27 177.25(7)
C25 C26 C27 C28 0.31(12)
C26 C27 C28 N29 -0.30(14)
C27 C28 N29 C30 0.25(14)
C28 N29 C30 C25 -0.24(14)
C26 C25 C30 N29 0.27(13)
C24 C25 C30 N29 -177.27(8)
C16 N15 C31 C32 82.83(8)
C12 N15 C31 C32 -89.25(8)
N15 C31 C32 C33 -171.85(6)
C31 C32 C33 C34 176.47(6)
C32 C33 C34 C35 -68.34(10)
C33 C34 C35 C36 -170.20(8)
C13 C18 C37 C38 -174.44(7)
C17 C18 C37 C38 3.30(11)
C13 C18 C37 C40 -3.34(12)
C17 C18 C37 C40 174.41(7)
C18 C37 C40 O41 -24.28(12)
C38 C37 C40 O41 147.41(8)
C18 C37 C40 O42 156.90(7)
C38 C37 C40 O42 -31.41(9)
O41 C40 O42 C43 -0.89(11)
C37 C40 O42 C43 177.97(6)
C40 O42 C43 C44 -82.06(8)
C21 C22 C17 C16 3.47(11)
C21 C22 C17 C18 -177.58(7)
N15 C16 C17 C22 171.45(7)
C19 C16 C17 C22 -7.57(10)
N15 C16 C17 C18 -7.56(10)
C19 C16 C17 C18 173.41(7)
C37 C18 C17 C22 37.65(10)
C13 C18 C17 C22 -144.34(7)
C37 C18 C17 C16 -143.39(7)
C13 C18 C17 C16 34.62(9)
